data_2218066
loop_
_publ_author_name
'Yu, Chun-Hui'

_publ_section_title
;
 Poly[bis(\m~4~-benzene-1,4-dicarboxylato)(\m~4~-succinato)diterbium(III)]
;
_journal_coeditor_code BT2699
_journal_issue 5
_journal_name_full 'Acta Crystallographica Section E'
_journal_page_first m735
_journal_paper_doi 10.1107/S1600536808011355
_journal_volume 64
_journal_year 2008
_chemical_formula_iupac '[Tb2 (C4 H4 O4) (C8 H4 O4)2]'
_chemical_formula_moiety 'C10 H6 O6 Tb'
_chemical_formula_sum 'C10 H6 O6 Tb'
_chemical_formula_weight 381.07
_chemical_name_systematic
;
Poly[bis(\m~4~-benzene-1,4-dicarboxylato)(\m~4~-succinato)diterbium(III)]
;
_space_group_IT_number 61
_symmetry_cell_setting orthorhombic
_symmetry_space_group_name_Hall '-P 2ac 2ab'
_symmetry_space_group_name_H-M 'P b c a'
_atom_sites_solution_hydrogens geom
_atom_sites_solution_primary direct
_atom_sites_solution_secondary difmap
_audit_creation_method SHELXL-97
_cell_angle_alpha 90.00
_cell_angle_beta 90.00
_cell_angle_gamma 90.00
_cell_formula_units_Z 8
_cell_length_a 13.948(3)
_cell_length_b 6.8724(14)
_cell_length_c 21.844(4)
_cell_measurement_reflns_used 15551
_cell_measurement_temperature 293(2)
_cell_measurement_theta_max 27.48
_cell_measurement_theta_min 3.01
_cell_volume 2093.9(7)
_computing_cell_refinement 'PROCESS-AUTO (Rigaku, 1998)'
_computing_data_collection 'PROCESS-AUTO (Rigaku, 1998)'
_computing_data_reduction 'PROCESS-AUTO (Rigaku, 1998)'
_computing_molecular_graphics 'SHELXTL-Plus (Sheldrick, 2008)'
_computing_publication_material 'SHELXL97 (Sheldrick, 2008)'
_computing_structure_refinement 'SHELXL97 (Sheldrick, 2008)'
_computing_structure_solution 'SHELXS97 (Sheldrick, 2008)'
_diffrn_ambient_temperature 293(2)
_diffrn_detector_area_resol_mean 10.0
_diffrn_measured_fraction_theta_full 0.992
_diffrn_measured_fraction_theta_max 0.992
_diffrn_measurement_device_type 'Rigaku R-AXIS RAPID'
_diffrn_measurement_method \w
_diffrn_radiation_monochromator graphite
_diffrn_radiation_source 'rotating anode'
_diffrn_radiation_type MoK\a
_diffrn_radiation_wavelength 0.71073
_diffrn_reflns_av_R_equivalents 0.0271
_diffrn_reflns_av_sigmaI/netI 0.0153
_diffrn_reflns_limit_h_max 18
_diffrn_reflns_limit_h_min -18
_diffrn_reflns_limit_k_max 8
_diffrn_reflns_limit_k_min -8
_diffrn_reflns_limit_l_max 28
_diffrn_reflns_limit_l_min -28
_diffrn_reflns_number 18548
_diffrn_reflns_theta_full 25.00
_diffrn_reflns_theta_max 27.48
_diffrn_reflns_theta_min 3.43
_diffrn_standards_decay_% 0
_diffrn_standards_interval_count 0
_diffrn_standards_number 0
_exptl_absorpt_coefficient_mu 6.768
_exptl_absorpt_correction_T_max 0.257
_exptl_absorpt_correction_T_min 0.121
_exptl_absorpt_correction_type multi-scan
_exptl_absorpt_process_details '(ABSCOR; Higashi, 1995)'
_exptl_crystal_colour colorless
_exptl_crystal_density_diffrn 2.418
_exptl_crystal_density_method 'not measured'
_exptl_crystal_description block
_exptl_crystal_F_000 1432
_exptl_crystal_size_max 0.29
_exptl_crystal_size_mid 0.27
_exptl_crystal_size_min 0.20
_refine_diff_density_max 1.095
_refine_diff_density_min -0.437
_refine_ls_extinction_method none
_refine_ls_goodness_of_fit_ref 1.072
_refine_ls_hydrogen_treatment constr
_refine_ls_matrix_type full
_refine_ls_number_parameters 154
_refine_ls_number_reflns 2376
_refine_ls_number_restraints 0
_refine_ls_restrained_S_all 1.072
_refine_ls_R_factor_all 0.0207
_refine_ls_R_factor_gt 0.0174
_refine_ls_shift/su_max 0.001
_refine_ls_shift/su_mean 0.000
_refine_ls_structure_factor_coef Fsqd
_refine_ls_weighting_details 'calc w=1/[\s^2^(Fo^2^)+(0.0163P)^2^+4.6062P] where P=(Fo^2^+2Fc^2^)/3'
_refine_ls_weighting_scheme calc
_refine_ls_wR_factor_gt 0.0399
_refine_ls_wR_factor_ref 0.0409
_reflns_number_gt 2135
_reflns_number_total 2376
_reflns_threshold_expression I>2\s(I)
_cod_data_source_file bt2699.cif
_cod_data_source_block I
_cod_database_code 2218066
_cod_database_fobs_code 2218066

loop_
_symmetry_equiv_pos_as_xyz
'x, y, z'
'-x+1/2, -y, z+1/2'
'x+1/2, -y+1/2, -z'
'-x, y+1/2, -z+1/2'
'-x, -y, -z'
'x-1/2, y, -z-1/2'
'-x-1/2, y-1/2, z'
'x, -y-1/2, z-1/2'

loop_
_atom_site_type_symbol
_atom_site_label
_atom_site_fract_x
_atom_site_fract_y
_atom_site_fract_z
_atom_site_U_iso_or_equiv
_atom_site_adp_type
_atom_site_calc_flag
_atom_site_refinement_flags
_atom_site_occupancy
C C1 0.1795(2) 0.2005(4) 0.33571(13) 0.0204(6) Uani d . 1
C C2 0.1524(2) 0.1513(4) 0.27097(13) 0.0187(6) Uani d . 1
C C3 0.0612(2) 0.1987(5) 0.24969(14) 0.0253(7) Uani d . 1
H H3 0.0170 0.2563 0.2759 0.030 Uiso calc R 1
C C4 0.0363(2) 0.1603(5) 0.18965(13) 0.0231(7) Uani d . 1
H H4 -0.0247 0.1919 0.1756 0.028 Uiso calc R 1
C C5 0.1021(2) 0.0744(4) 0.15012(12) 0.0148(5) Uani d . 1
C C6 0.1935(2) 0.0297(5) 0.17129(14) 0.0223(6) Uani d . 1
H H6 0.2382 -0.0253 0.1449 0.027 Uiso calc R 1
C C7 0.2183(2) 0.0667(5) 0.23162(14) 0.0242(7) Uani d . 1
H H7 0.2792 0.0348 0.2457 0.029 Uiso calc R 1
C C8 0.3754(2) 0.5305(4) 0.46896(15) 0.0202(6) Uani d . 1
C C9 0.4829(2) 0.5423(5) 0.46975(14) 0.0238(7) Uani d . 1
H H9A 0.5034 0.6766 0.4660 0.029 Uiso calc R 1
H H9B 0.5095 0.4688 0.4358 0.029 Uiso calc R 1
C C10 0.0752(2) 0.0328(4) 0.08488(12) 0.0126(5) Uani d . 1
O O1 0.25854(17) 0.1379(4) 0.35567(9) 0.0256(5) Uani d . 1
O O2 0.12255(18) 0.3032(3) 0.36600(10) 0.0274(5) Uani d . 1
O O3 0.33421(15) 0.3741(3) 0.45414(10) 0.0200(4) Uani d . 1
O O4 0.32547(15) 0.6772(3) 0.48303(9) 0.0178(4) Uani d . 1
O O5 0.13755(15) -0.0398(3) 0.05016(9) 0.0173(4) Uani d . 1
O O6 -0.00860(15) 0.0752(3) 0.06791(9) 0.0184(4) Uani d . 1
Tb Tb1 0.331426(9) 0.019240(18) 0.445275(6) 0.01157(5) Uani d . 1

loop_
_atom_site_aniso_label
_atom_site_aniso_U_11
_atom_site_aniso_U_22
_atom_site_aniso_U_33
_atom_site_aniso_U_12
_atom_site_aniso_U_13
_atom_site_aniso_U_23
C1 0.0303(17) 0.0194(14) 0.0114(13) -0.0055(12) -0.0067(12) -0.0008(12)
C2 0.0266(16) 0.0182(14) 0.0113(13) 0.0008(12) -0.0074(12) -0.0024(11)
C3 0.0226(16) 0.0388(19) 0.0146(14) 0.0067(13) -0.0006(12) -0.0092(14)
C4 0.0151(14) 0.0381(18) 0.0162(14) 0.0072(13) -0.0058(12) -0.0084(13)
C5 0.0169(13) 0.0180(13) 0.0094(12) -0.0011(11) -0.0012(10) -0.0023(11)
C6 0.0173(14) 0.0318(17) 0.0179(15) 0.0030(12) -0.0059(11) -0.0072(13)
C7 0.0241(16) 0.0305(17) 0.0180(14) 0.0078(13) -0.0104(12) -0.0039(13)
C8 0.0167(14) 0.0154(14) 0.0285(16) 0.0013(11) -0.0058(12) -0.0014(12)
C9 0.0238(16) 0.0236(16) 0.0240(16) -0.0028(12) -0.0007(13) 0.0018(13)
C10 0.0161(13) 0.0135(13) 0.0082(12) -0.0042(10) -0.0014(10) 0.0017(10)
O1 0.0288(12) 0.0363(13) 0.0116(9) -0.0006(10) -0.0090(9) 0.0023(9)
O2 0.0365(14) 0.0298(12) 0.0159(10) 0.0018(10) -0.0071(10) -0.0108(10)
O3 0.0136(10) 0.0126(9) 0.0338(12) 0.0003(8) -0.0069(9) -0.0015(9)
O4 0.0175(10) 0.0150(9) 0.0209(10) 0.0014(8) -0.0025(8) -0.0017(8)
O5 0.0184(10) 0.0253(11) 0.0083(9) 0.0039(8) 0.0010(7) 0.0000(8)
O6 0.0134(10) 0.0294(11) 0.0123(9) -0.0010(9) -0.0036(8) -0.0009(8)
Tb1 0.01146(7) 0.01367(7) 0.00960(7) -0.00056(5) -0.00011(5) -0.00135(5)

loop_
_atom_type_symbol
_atom_type_description
_atom_type_scat_dispersion_real
_atom_type_scat_dispersion_imag
_atom_type_scat_source
C C 0.0033 0.0016 'International Tables Vol C Tables 4.2.6.8 and 6.1.1.4'
H H 0.0000 0.0000 'International Tables Vol C Tables 4.2.6.8 and 6.1.1.4'
O O 0.0106 0.0060 'International Tables Vol C Tables 4.2.6.8 and 6.1.1.4'
Tb Tb -0.1723 4.1537 'International Tables Vol C Tables 4.2.6.8 and 6.1.1.4'

loop_
_geom_angle_atom_site_label_1
_geom_angle_atom_site_label_2
_geom_angle_atom_site_label_3
_geom_angle_site_symmetry_1
_geom_angle_site_symmetry_3
_geom_angle
O2 C1 O1 . . 124.4(3)
O2 C1 C2 . . 117.7(3)
O1 C1 C2 . . 117.9(3)
C7 C2 C3 . . 119.8(3)
C7 C2 C1 . . 120.7(3)
C3 C2 C1 . . 119.4(3)
C4 C3 C2 . . 120.1(3)
C4 C3 H3 . . 120.0
C2 C3 H3 . . 120.0
C3 C4 C5 . . 120.3(3)
C3 C4 H4 . . 119.8
C5 C4 H4 . . 119.8
C4 C5 C6 . . 119.5(3)
C4 C5 C10 . . 120.4(3)
C6 C5 C10 . . 120.2(3)
C7 C6 C5 . . 120.3(3)
C7 C6 H6 . . 119.9
C5 C6 H6 . . 119.9
C6 C7 C2 . . 120.1(3)
C6 C7 H7 . . 120.0
C2 C7 H7 . . 120.0
O3 C8 O4 . . 119.4(3)
O3 C8 C9 . . 120.2(3)
O4 C8 C9 . . 120.3(3)
O3 C8 Tb1 . 7_665 58.93(15)
O4 C8 Tb1 . 7_665 61.42(15)
C9 C8 Tb1 . 7_665 170.4(2)
C8 C9 C9 . 5_666 107.6(3)
C8 C9 H9A . . 110.2
C9 C9 H9A 5_666 . 110.2
C8 C9 H9B . . 110.2
C9 C9 H9B 5_666 . 110.2
H9A C9 H9B . . 108.5
O5 C10 O6 . . 123.8(2)
O5 C10 C5 . . 118.4(2)
O6 C10 C5 . . 117.8(2)
C1 O1 Tb1 . . 141.6(2)
C1 O2 Tb1 . 7_665 124.6(2)
C8 O3 Tb1 . . 151.30(19)
C8 O3 Tb1 . 7_665 95.72(17)
Tb1 O3 Tb1 . 7_665 111.92(8)
C8 O4 Tb1 . 1_565 130.8(2)
C8 O4 Tb1 . 7_665 93.10(17)
Tb1 O4 Tb1 1_565 7_665 108.64(7)
C10 O5 Tb1 . 2_554 134.11(18)
C10 O6 Tb1 . 6_556 154.76(19)
O6 Tb1 O5 6_656 2 86.13(7)
O6 Tb1 O1 6_656 . 105.02(8)
O5 Tb1 O1 2 . 151.11(8)
O6 Tb1 O2 6_656 7_655 75.44(8)
O5 Tb1 O2 2 7_655 134.79(8)
O1 Tb1 O2 . 7_655 74.10(9)
O6 Tb1 O3 6_656 . 80.00(7)
O5 Tb1 O3 2 . 81.91(7)
O1 Tb1 O3 . . 74.17(8)
O2 Tb1 O3 7_655 . 132.69(8)
O6 Tb1 O4 6_656 1_545 103.49(7)
O5 Tb1 O4 2 1_545 74.84(7)
O1 Tb1 O4 . 1_545 126.02(8)
O2 Tb1 O4 7_655 1_545 70.12(8)
O3 Tb1 O4 . 1_545 156.11(7)
O6 Tb1 O3 6_656 7_655 166.21(7)
O5 Tb1 O3 2 7_655 96.79(7)
O1 Tb1 O3 . 7_655 78.76(8)
O2 Tb1 O3 7_655 7_655 93.23(8)
O3 Tb1 O3 . 7_655 113.73(5)
O4 Tb1 O3 1_545 7_655 64.62(7)
O6 Tb1 O4 6_656 7_655 143.04(7)
O5 Tb1 O4 2 7_655 79.52(7)
O1 Tb1 O4 . 7_655 75.72(8)
O2 Tb1 O4 7_655 7_655 136.68(8)
O3 Tb1 O4 . 7_655 64.43(7)
O4 Tb1 O4 1_545 7_655 105.25(6)
O3 Tb1 O4 7_655 7_655 50.58(6)
O6 Tb1 C8 6_656 7_655 168.43(8)
O5 Tb1 C8 2 7_655 90.44(8)
O1 Tb1 C8 . 7_655 73.28(9)
O2 Tb1 C8 7_655 7_655 114.33(9)
O3 Tb1 C8 . 7_655 88.58(7)
O4 Tb1 C8 1_545 7_655 86.20(8)
O3 Tb1 C8 7_655 7_655 25.35(7)
O4 Tb1 C8 7_655 7_655 25.48(7)

loop_
_geom_bond_atom_site_label_1
_geom_bond_atom_site_label_2
_geom_bond_site_symmetry_2
_geom_bond_distance
C1 O2 . 1.252(4)
C1 O1 . 1.261(4)
C1 C2 . 1.503(4)
C2 C7 . 1.386(4)
C2 C3 . 1.393(4)
C3 C4 . 1.382(4)
C3 H3 . 0.9300
C4 C5 . 1.391(4)
C4 H4 . 0.9300
C5 C6 . 1.392(4)
C5 C10 . 1.501(4)
C6 C7 . 1.386(4)
C6 H6 . 0.9300
C7 H7 . 0.9300
C8 O3 . 1.261(4)
C8 O4 . 1.263(4)
C8 C9 . 1.501(4)
C8 Tb1 7_665 2.932(3)
C9 C9 5_666 1.521(6)
C9 H9A . 0.9700
C9 H9B . 0.9700
C10 O5 . 1.257(3)
C10 O6 . 1.260(3)
O1 Tb1 . 2.352(2)
O2 Tb1 7_665 2.370(2)
O3 Tb1 . 2.447(2)
O3 Tb1 7_665 2.524(2)
O4 Tb1 1_565 2.492(2)
O4 Tb1 7_665 2.578(2)
O5 Tb1 2_554 2.3359(19)
O6 Tb1 6_556 2.283(2)
Tb1 O6 6_656 2.283(2)
Tb1 O5 2 2.3359(19)
Tb1 O2 7_655 2.370(2)
Tb1 O4 1_545 2.492(2)
Tb1 O3 7_655 2.524(2)
Tb1 O4 7_655 2.578(2)
Tb1 C8 7_655 2.932(3)
